data_2011288
loop_
_publ_author_name
'Zeng, Xi-Rui'
'Shanmuga Sundara Raj, S.'
'Fun, Hoong-Kun'
'Zuo, Jing-Lin'
'You, Xiao-Zeng'

_publ_section_title
;<i>trans</i>-Dichloro(1,5,9,13-tetramethyl-1,5,9,13-tetrazacyclohexadecane-\k^4^<i>N</i>)ruthenium(III)
 triiodide
;
_journal_issue 8
_journal_name_full 'Acta Crystallographica Section C'
_journal_page_first 941
_journal_page_last 942
_journal_paper_doi 10.1107/S0108270100007460
_journal_volume 56
_journal_year 2000
_chemical_formula_iupac '[RuCl2 (C16 H36 N4 )]I3 '
_chemical_formula_moiety 'C16 H36 Cl2  N4 Ru + , I3 -'
_chemical_formula_sum 'C16 H36 Cl2 I3 N4 Ru'
_chemical_formula_weight 837.16
_chemical_name_systematic
;
Trans-dichloro (1, 5, 9, 13-tetramethyl-1, 5, 9, 13-tetrazacyclohexadecane)
Ruthenium(III)triiodide
;
_space_group_IT_number 62
_symmetry_cell_setting orthorhombic
_symmetry_space_group_name_Hall '-P 2ac 2n'
_symmetry_space_group_name_H-M 'P n m a'
_audit_creation_method SHELXL-97
_cell_angle_alpha 90.00
_cell_angle_beta 90.00
_cell_angle_gamma 90.00
_cell_formula_units_Z 4
_cell_length_a 7.71980(10)
_cell_length_b 20.4639(3)
_cell_length_c 15.9112(2)
_cell_measurement_reflns_used 6317
_cell_measurement_temperature 293(2)
_cell_measurement_theta_max 28.35
_cell_measurement_theta_min 1.62
_cell_volume 2513.61(6)
_computing_cell_refinement 'SAINT (Siemens, 1996)'
_computing_data_collection 'SMART (Siemens, 1996)'
_computing_data_reduction SAINT
_computing_molecular_graphics SHELXTL
_computing_publication_material
;
SHELXTL and PLATON (Spek, 1990)
;
_computing_structure_refinement SHELXTL
_computing_structure_solution 'SHELXTL (Sheldrick, 1997)'
_diffrn_ambient_temperature 293(2)
_diffrn_detector_area_resol_mean 8.33
_diffrn_measured_fraction_theta_full .998
_diffrn_measured_fraction_theta_max .998
_diffrn_measurement_device_type
;
Siemens SMART CCD area detector diffractometer
;
_diffrn_measurement_method '\w scans'
_diffrn_radiation_monochromator graphite
_diffrn_radiation_source 'fine-focus sealed tube'
_diffrn_radiation_type MoK\a
_diffrn_radiation_wavelength .71073
_diffrn_reflns_av_R_equivalents .0522
_diffrn_reflns_av_sigmaI/netI .0328
_diffrn_reflns_limit_h_max 10
_diffrn_reflns_limit_h_min -10
_diffrn_reflns_limit_k_max 27
_diffrn_reflns_limit_k_min -27
_diffrn_reflns_limit_l_max 21
_diffrn_reflns_limit_l_min -11
_diffrn_reflns_number 18757
_diffrn_reflns_theta_full 28.26
_diffrn_reflns_theta_max 28.26
_diffrn_reflns_theta_min 1.62
_exptl_absorpt_coefficient_mu 4.531
_exptl_absorpt_correction_T_max .530
_exptl_absorpt_correction_T_min .462
_exptl_absorpt_correction_type empirical
_exptl_absorpt_process_details 'SADABS (Sheldrick, 1996)'
_exptl_crystal_colour red
_exptl_crystal_density_diffrn 2.212
_exptl_crystal_density_method 'not measured'
_exptl_crystal_description needle
_exptl_crystal_F_000 1588
_exptl_crystal_size_max .18
_exptl_crystal_size_mid .16
_exptl_crystal_size_min .14
_refine_diff_density_max 1.294
_refine_diff_density_min -1.963
_refine_ls_extinction_method none
_refine_ls_goodness_of_fit_ref 1.159
_refine_ls_hydrogen_treatment constr
_refine_ls_matrix_type full
_refine_ls_number_parameters 124
_refine_ls_number_reflns 3199
_refine_ls_number_restraints 0
_refine_ls_restrained_S_all 1.159
_refine_ls_R_factor_all .0525
_refine_ls_R_factor_gt .0392
_refine_ls_shift/su_max .001
_refine_ls_shift/su_mean .000
_refine_ls_structure_factor_coef Fsqd
_refine_ls_weighting_details 'calc w = 1/[\s^2^(Fo^2^)+(0.0275P)^2^+6.6027P] where P=(Fo^2^+2Fc^2^)/3'
_refine_ls_weighting_scheme calc
_refine_ls_wR_factor_ref .0867
_reflns_number_gt 2682
_reflns_number_total 3199
_reflns_threshold_expression I>2\s(I)
_cod_data_source_file sk1397.cif
_cod_data_source_block I
_cod_depositor_comments
;
The following automatic conversions were performed:
'_symmetry_cell_setting' value 'Orthorhombic' changed to 'orthorhombic'
according to '/home/saulius/struct/CIF-dictionaries/cif_core.dic'
dictionary named 'cif_core.dic' version 2.4.1 from 2010-06-29.

Automatic conversion script
Id: cif_fix_enum 1527 2010-12-29 10:47:43Z saulius 

The following automatic conversions were performed:

'_symmetry_cell_setting' value 'Orthorhombic' changed to
'orthorhombic' according to
/home/saulius/struct/CIF-dictionaries/cif_core.dic dictionary named
'cif_core.dic' version 2.4.1 from 2010-06-29.

Automatic conversion script
Id: cif_fix_values 1715 2011-07-08 13:25:40Z adriana 
;
_cod_database_code 2011288
_cod_database_fobs_code 2011288

loop_
_symmetry_equiv_pos_as_xyz
x,y,z
1/2-x,-y,1/2+z
1/2+x,1/2-y,1/2-z
-x,1/2+y,-z
-x,-y,-z
1/2+x,y,1/2-z
1/2-x,1/2+y,1/2+z
x,1/2-y,z

loop_
_atom_site_label
_atom_site_fract_x
_atom_site_fract_y
_atom_site_fract_z
_atom_site_U_iso_or_equiv
_atom_site_adp_type
_atom_site_calc_flag
_atom_site_refinement_flags
_atom_site_occupancy
_atom_site_disorder_assembly
_atom_site_disorder_group
_atom_site_type_symbol
Ru1 .0000 .5000 .0000 .01963(10) Uani d S 1 . . Ru
Cl1 .24338(13) .51679(6) -.08482(7) .0393(3) Uani d . 1 . . Cl
I1 .12920(11) .2500 .31048(4) .0846(2) Uani d S 1 . . I
I2 .07460(5) .2500 .48974(3) .03676(12) Uani d S 1 . . I
I3 .00071(9) .2500 .67157(3) .06406(18) Uani d S 1 . . I
N1 .1098(5) .40085(17) .0343(2) .0334(8) Uani d . 1 . . N
N2 .1359(4) .54223(17) .1140(2) .0295(7) Uani d . 1 . . N
C1 .2812(7) .4078(3) .0775(4) .0500(13) Uani d . 1 . . C
H1A .3548 .4355 .0433 .060 Uiso calc R 1 . . H
H1B .3353 .3651 .0801 .060 Uiso calc R 1 . . H
C2 .2754(8) .4359(3) .1657(3) .0517(13) Uani d . 1 . . C
H2A .2476 .4006 .2041 .062 Uiso calc R 1 . . H
H2B .3908 .4511 .1797 .062 Uiso calc R 1 . . H
C3 .1501(7) .4913(2) .1821(3) .0435(11) Uani d . 1 . . C
H3A .0360 .4728 .1914 .052 Uiso calc R 1 . . H
H3B .1846 .5130 .2337 .052 Uiso calc R 1 . . H
C4 .3144(6) .5684(2) .0972(3) .0432(11) Uani d . 1 . . C
H4A .3626 .5853 .1484 .065 Uiso calc R 1 . . H
H4B .3078 .6028 .0563 .065 Uiso calc R 1 . . H
H4C .3868 .5339 .0763 .065 Uiso calc R 1 . . H
C5 .0356(7) .5958(3) .1559(3) .0468(12) Uani d . 1 . . C
H5A .1010 .6109 .2042 .056 Uiso calc R 1 . . H
H5B -.0725 .5777 .1766 .056 Uiso calc R 1 . . H
C6 -.0056(8) .6543(2) .1006(4) .0522(13) Uani d . 1 . . C
H6A -.0352 .6913 .1359 .063 Uiso calc R 1 . . H
H6B .0963 .6659 .0682 .063 Uiso calc R 1 . . H
C7 -.1547(7) .6403(3) .0411(4) .0515(13) Uani d . 1 . . C
H7A -.2457 .6185 .0723 .062 Uiso calc R 1 . . H
H7B -.2011 .6817 .0214 .062 Uiso calc R 1 . . H
C8 -.0052(8) .3595(3) .0882(4) .0567(14) Uani d . 1 . . C
H8A .0510 .3186 .0996 .085 Uiso calc R 1 . . H
H8B -.1125 .3516 .0594 .085 Uiso calc R 1 . . H
H8C -.0279 .3817 .1401 .085 Uiso calc R 1 . . H

loop_
_atom_site_aniso_label
_atom_site_aniso_U_11
_atom_site_aniso_U_22
_atom_site_aniso_U_33
_atom_site_aniso_U_12
_atom_site_aniso_U_13
_atom_site_aniso_U_23
Ru1 .01643(19) .02450(19) .01795(18) -.00081(14) .00222(15) -.00071(15)
Cl1 .0249(5) .0606(7) .0324(5) -.0066(5) .0096(4) -.0008(5)
I1 .1060(6) .1040(5) .0439(3) .000 -.0040(3) .000
I2 .0293(2) .0335(2) .0475(2) .000 -.00335(18) .000
I3 .0944(5) .0556(3) .0422(3) .000 .0056(3) .000
N1 .0319(18) .0292(17) .0392(19) .0020(14) -.0039(15) -.0012(15)
N2 .0290(17) .0345(17) .0250(16) -.0050(14) -.0029(13) -.0029(14)
C1 .045(3) .046(3) .060(3) .011(2) -.016(2) .003(2)
C2 .058(3) .050(3) .047(3) .001(3) -.024(2) .011(2)
C3 .048(3) .055(3) .027(2) -.009(2) -.0086(19) .007(2)
C4 .035(2) .049(3) .046(3) -.012(2) -.006(2) -.004(2)
C5 .049(3) .054(3) .037(2) .002(2) .000(2) -.019(2)
C6 .065(3) .037(2) .054(3) .008(2) -.008(3) -.021(2)
C7 .054(3) .041(3) .059(3) .014(2) -.004(3) -.012(2)
C8 .068(4) .038(3) .064(4) -.010(3) -.004(3) .016(2)

loop_
_atom_type_symbol
_atom_type_description
_atom_type_scat_dispersion_real
_atom_type_scat_dispersion_imag
_atom_type_scat_source
C C .0033 .0016 'International Tables Vol C Tables 4.2.6.8 and 6.1.1.4'
H H .0000 .0000 'International Tables Vol C Tables 4.2.6.8 and 6.1.1.4'
N N .0061 .0033 'International Tables Vol C Tables 4.2.6.8 and 6.1.1.4'
Cl Cl .1484 .1585 'International Tables Vol C Tables 4.2.6.8 and 6.1.1.4'
Ru Ru -1.2594 .8363 'International Tables Vol C Tables 4.2.6.8 and 6.1.1.4'
I I -.4742 1.8119 'International Tables Vol C Tables 4.2.6.8 and 6.1.1.4'

loop_
_geom_angle_atom_site_label_1
_geom_angle_atom_site_label_2
_geom_angle_atom_site_label_3
_geom_angle_site_symmetry_1
_geom_angle_site_symmetry_3
_geom_angle
_geom_angle_publ_flag
N1 Ru1 N1 . 5_565 180.0(2) y
N1 Ru1 N2 . 5_565 91.40(10) y
N1 Ru1 N2 5_565 5_565 88.61(13) ?
N1 Ru1 N2 . . 88.60(10) y
N1 Ru1 N2 5_565 . 91.39(13) ?
N2 Ru1 N2 5_565 . 180.00(19) ?
N1 Ru1 Cl1 . . 88.30(10) 1
N1 Ru1 Cl1 5_565 . 91.70(10) y
N2 Ru1 Cl1 5_565 . 88.10(10) y
N2 Ru1 Cl1 . . 91.94(9) y
N1 Ru1 Cl1 . 5_565 91.73(10) ?
N1 Ru1 Cl1 5_565 5_565 88.27(10) ?
N2 Ru1 Cl1 5_565 5_565 91.94(9) ?
N2 Ru1 Cl1 . 5_565 88.06(9) ?
Cl1 Ru1 Cl1 . 5_565 180.00(10) y
I1 I2 I3 . . 177.25(3) y
C8 N1 C1 . . 108.3(4) ?
C8 N1 C7 . 5_565 106.0(4) ?
C1 N1 C7 . 5_565 102.4(4) ?
C8 N1 Ru1 . . 115.0(3) ?
C1 N1 Ru1 . . 110.9(3) ?
C7 N1 Ru1 5_565 . 113.3(3) ?
C5 N2 C4 . . 107.0(4) ?
C5 N2 C3 . . 102.8(3) ?
C4 N2 C3 . . 107.9(4) ?
C5 N2 Ru1 . . 113.4(3) ?
C4 N2 Ru1 . . 114.8(3) ?
C3 N2 Ru1 . . 110.3(3) ?
N1 C1 C2 . . 115.8(4) ?
C3 C2 C1 . . 117.6(4) ?
N2 C3 C2 . . 116.1(4) ?
N2 C5 C6 . . 115.2(4) ?
C7 C6 C5 . . 111.8(5) ?
N1 C7 C6 5_565 . 115.3(4) ?

loop_
_geom_bond_atom_site_label_1
_geom_bond_atom_site_label_2
_geom_bond_site_symmetry_2
_geom_bond_distance
_geom_bond_publ_flag
Ru1 N1 . 2.266(3) y
Ru1 N1 5_565 2.266(3) ?
Ru1 N2 5_565 2.266(3) ?
Ru1 N2 . 2.266(3) y
Ru1 Cl1 . 2.3390(10) y
Ru1 Cl1 5_565 2.3387(10) ?
I1 I2 . 2.8830(10) y
I2 I3 . 2.9490(10) y
N1 C8 . 1.497(6) ?
N1 C1 . 1.498(6) ?
N1 C7 5_565 1.506(6) ?
N2 C5 . 1.499(6) ?
N2 C4 . 1.503(6) ?
N2 C3 . 1.508(6) ?
C1 C2 . 1.517(7) ?
C2 C3 . 1.514(7) ?
C5 C6 . 1.520(8) ?
C6 C7 . 1.518(8) ?
C7 N1 5_565 1.506(6) ?

loop_
_geom_torsion_atom_site_label_1
_geom_torsion_atom_site_label_2
_geom_torsion_atom_site_label_3
_geom_torsion_atom_site_label_4
_geom_torsion_site_symmetry_1
_geom_torsion_site_symmetry_4
_geom_torsion
N1 Ru1 N1 C8 5_565 . 3E1(6)
N2 Ru1 N1 C8 5_565 . -87.3(3)
N2 Ru1 N1 C8 . . 92.7(3)
Cl1 Ru1 N1 C8 . . -175.4(3)
Cl1 Ru1 N1 C8 5_565 . 4.6(3)
N1 Ru1 N1 C1 5_565 . -9E1(6)
N2 Ru1 N1 C1 5_565 . 149.4(3)
N2 Ru1 N1 C1 . . -30.6(3)
Cl1 Ru1 N1 C1 . . 61.4(3)
Cl1 Ru1 N1 C1 5_565 . -118.6(3)
N1 Ru1 N1 C7 5_565 5_565 16E1(6)
N2 Ru1 N1 C7 5_565 5_565 34.8(3)
N2 Ru1 N1 C7 . 5_565 -145.2(3)
Cl1 Ru1 N1 C7 . 5_565 -53.2(3)
Cl1 Ru1 N1 C7 5_565 5_565 126.8(3)
N1 Ru1 N2 C5 . . -144.9(3)
N1 Ru1 N2 C5 5_565 . 35.1(3)
N2 Ru1 N2 C5 5_565 . -9E1(10)
Cl1 Ru1 N2 C5 . . 126.9(3)
Cl1 Ru1 N2 C5 5_565 . -53.1(3)
N1 Ru1 N2 C4 . . 91.8(3)
N1 Ru1 N2 C4 5_565 . -88.2(3)
N2 Ru1 N2 C4 5_565 . 15E1(10)
Cl1 Ru1 N2 C4 . . 3.6(3)
Cl1 Ru1 N2 C4 5_565 . -176.4(3)
N1 Ru1 N2 C3 . . -30.2(3)
N1 Ru1 N2 C3 5_565 . 149.8(3)
N2 Ru1 N2 C3 5_565 . 3E1(10)
Cl1 Ru1 N2 C3 . . -118.4(3)
Cl1 Ru1 N2 C3 5_565 . 61.6(3)
C8 N1 C1 C2 . . -56.7(6)
C7 N1 C1 C2 5_565 . -168.5(4)
Ru1 N1 C1 C2 . . 70.4(5)
N1 C1 C2 C3 . . -39.6(7)
C5 N2 C3 C2 . . -168.3(4)
C4 N2 C3 C2 . . -55.5(5)
Ru1 N2 C3 C2 . . 70.5(4)
C1 C2 C3 N2 . . -40.5(6)
C4 N2 C5 C6 . . 68.6(5)
C3 N2 C5 C6 . . -177.9(4)
Ru1 N2 C5 C6 . . -58.9(5)
N2 C5 C6 C7 . . 77.4(6)
C5 C6 C7 N1 . 5_565 -77.1(6)
